data_4074914
loop_
_publ_author_name
'Zhao, Bei'
'Li, Honghai'
'Shen, Qi'
'Zhang, Yong'
'Yao, Yingming'
'Lu, Chengrong'

_publ_section_title
;
 Metallomacrocycle Complexes of Lanthanides with Bridged Amide
 Ligands:&#x00A0; Syntheses and Molecular Structures of
 [{\m2-p-(Me3SiN)2C6H4}YbCl(THF)2]2and
 [{\m2-p-(Me3SiN)2C6H4}Nd(\m2-Cl)(THF)]42PhMe
;
_journal_issue 7
_journal_name_full Organometallics
_journal_page_first 1824
_journal_paper_doi 10.1021/om0509995
_journal_volume 25
_journal_year 2006
_chemical_formula_moiety 'C40 H76 Cl2 N4 O4 Si4 Yb2'
_chemical_formula_sum 'C40 H76 Cl2 N4 O4 Si4 Yb2'
_chemical_formula_weight 1206.39
_chemical_name_systematic
; 
 ? 
;
_space_group_IT_number 15
_symmetry_cell_setting monoclinic
_symmetry_Int_Tables_number 15
_symmetry_space_group_name_Hall '-C 2yc'
_symmetry_space_group_name_H-M 'C 1 2/c 1'
_atom_sites_solution_hydrogens geom
_atom_sites_solution_primary direct
_atom_sites_solution_secondary difmap
_audit_creation_method SHELXL-97
_cell_angle_alpha 90.00
_cell_angle_beta 93.481(3)
_cell_angle_gamma 90.00
_cell_formula_units_Z 4
_cell_length_a 25.127(3)
_cell_length_b 12.0839(13)
_cell_length_c 17.4643(19)
_cell_measurement_reflns_used 9351
_cell_measurement_temperature 193(2)
_cell_measurement_theta_max 27.5
_cell_measurement_theta_min 3.0
_cell_volume 5292.9(10)
_computing_cell_refinement CrystalClear
_computing_data_collection CrystalClear
_computing_data_reduction CrystalStructure
_computing_structure_refinement 'SHELXL-97 (Sheldrick, 1997)'
_computing_structure_solution 'SHELXS-97 (Sheldrick, 1990)'
_diffrn_ambient_temperature 193(2)
_diffrn_detector_area_resol_mean 7.31
_diffrn_measured_fraction_theta_full 0.998
_diffrn_measured_fraction_theta_max 0.998
_diffrn_measurement_device_type 'Rigaku Mercury'
_diffrn_measurement_method \w
_diffrn_radiation_monochromator graphite
_diffrn_radiation_source 'fine-focus sealed tube'
_diffrn_radiation_type MoK\a
_diffrn_radiation_wavelength 0.71070
_diffrn_reflns_av_R_equivalents 0.0547
_diffrn_reflns_av_sigmaI/netI 0.0427
_diffrn_reflns_limit_h_max 32
_diffrn_reflns_limit_h_min -32
_diffrn_reflns_limit_k_max 15
_diffrn_reflns_limit_k_min -14
_diffrn_reflns_limit_l_max 22
_diffrn_reflns_limit_l_min -19
_diffrn_reflns_number 28590
_diffrn_reflns_theta_full 27.48
_diffrn_reflns_theta_max 27.48
_diffrn_reflns_theta_min 3.03
_exptl_absorpt_coefficient_mu 3.742
_exptl_absorpt_correction_T_max 0.3998
_exptl_absorpt_correction_T_min 0.2513
_exptl_absorpt_correction_type multi-scan
_exptl_absorpt_process_details 'Jacobson, R. (1998) Private communication'
_exptl_crystal_colour orange-red
_exptl_crystal_density_diffrn 1.514
_exptl_crystal_density_method 'not measured'
_exptl_crystal_description block
_exptl_crystal_F_000 2424
_exptl_crystal_size_max 0.51
_exptl_crystal_size_mid 0.39
_exptl_crystal_size_min 0.30
_refine_diff_density_max 2.332
_refine_diff_density_min -2.741
_refine_diff_density_rms 0.185
_refine_ls_extinction_method none
_refine_ls_goodness_of_fit_ref 1.232
_refine_ls_hydrogen_treatment mixed
_refine_ls_matrix_type full
_refine_ls_number_parameters 260
_refine_ls_number_reflns 6069
_refine_ls_number_restraints 3
_refine_ls_restrained_S_all 1.247
_refine_ls_R_factor_all 0.0648
_refine_ls_R_factor_gt 0.0561
_refine_ls_shift/su_max 0.002
_refine_ls_shift/su_mean 0.000
_refine_ls_structure_factor_coef Fsqd
_refine_ls_weighting_details 'calc w=1/[\s^2^(Fo^2^)+(0.0598P)^2^+26.7858P] where P=(Fo^2^+2Fc^2^)/3'
_refine_ls_weighting_scheme calc
_refine_ls_wR_factor_gt 0.1299
_refine_ls_wR_factor_ref 0.1350
_reflns_number_gt 5387
_reflns_number_total 6069
_reflns_threshold_expression >2sigma(I)
_cod_data_source_file om0509995si20051119_092351.cif
_cod_data_source_block shelxl
_cod_original_cell_volume 5293.0(10)
_cod_original_sg_symbol_Hall '-c 2yc'
_cod_original_sg_symbol_H-M 'c 2/c'
_cod_database_code 4074914

loop_
_symmetry_equiv_pos_as_xyz
'x, y, z'
'-x, y, -z+1/2'
'x+1/2, y+1/2, z'
'-x+1/2, y+1/2, -z+1/2'
'-x, -y, -z'
'x, -y, z-1/2'
'-x+1/2, -y+1/2, -z'
'x+1/2, -y+1/2, z-1/2'

loop_
_atom_site_label
_atom_site_type_symbol
_atom_site_fract_x
_atom_site_fract_y
_atom_site_fract_z
_atom_site_U_iso_or_equiv
_atom_site_adp_type
_atom_site_occupancy
_atom_site_symmetry_multiplicity
_atom_site_calc_flag
_atom_site_refinement_flags
Yb1 Yb 0.612874(10) 0.29978(2) 0.587632(14) 0.02417(11) Uani 1 1 d .
Cl1 Cl 0.51576(7) 0.34112(18) 0.60775(11) 0.0424(4) Uani 1 1 d .
Si1 Si 0.66555(8) 0.56368(16) 0.61689(10) 0.0307(4) Uani 1 1 d .
Si2 Si 0.89133(8) 0.49086(17) 0.39353(13) 0.0373(4) Uani 1 1 d .
O1 O 0.58363(19) 0.3116(4) 0.4601(3) 0.0304(10) Uani 1 1 d .
O2 O 0.6259(2) 0.2942(4) 0.7186(3) 0.0374(12) Uani 1 1 d .
N1 N 0.6715(2) 0.4312(5) 0.5807(3) 0.0291(12) Uani 1 1 d .
N2 N 0.8635(2) 0.3719(5) 0.4253(3) 0.0297(12) Uani 1 1 d .
C1 C 0.7197(3) 0.4116(5) 0.5434(4) 0.0282(13) Uani 1 1 d .
C2 C 0.7192(3) 0.3897(7) 0.4650(4) 0.0401(17) Uani 1 1 d .
H2 H 0.6860 0.3840 0.4363 0.048 Uiso 1 1 calc R
C3 C 0.7658(3) 0.3760(7) 0.4281(4) 0.0389(17) Uani 1 1 d .
H3 H 0.7635 0.3610 0.3746 0.047 Uiso 1 1 calc R
C4 C 0.8155(3) 0.3831(5) 0.4654(4) 0.0286(13) Uani 1 1 d .
C5 C 0.8169(3) 0.4027(7) 0.5443(4) 0.0411(17) Uani 1 1 d .
H5 H 0.8503 0.4068 0.5726 0.049 Uiso 1 1 calc R
C6 C 0.7702(3) 0.4163(7) 0.5820(4) 0.0415(18) Uani 1 1 d .
H6 H 0.7725 0.4291 0.6358 0.050 Uiso 1 1 calc R
C7 C 0.5932(3) 0.5956(8) 0.6245(5) 0.049(2) Uani 1 1 d .
H7A H 0.5749 0.5926 0.5734 0.073 Uiso 1 1 calc R
H7B H 0.5895 0.6698 0.6461 0.073 Uiso 1 1 calc R
H7C H 0.5775 0.5411 0.6580 0.073 Uiso 1 1 calc R
C8 C 0.6949(3) 0.6674(7) 0.5527(5) 0.0448(18) Uani 1 1 d .
H8A H 0.7331 0.6527 0.5499 0.067 Uiso 1 1 calc R
H8B H 0.6899 0.7419 0.5732 0.067 Uiso 1 1 calc R
H8C H 0.6772 0.6621 0.5013 0.067 Uiso 1 1 calc R
C9 C 0.6984(4) 0.5836(7) 0.7157(4) 0.048(2) Uani 1 1 d .
H9A H 0.6844 0.5289 0.7507 0.072 Uiso 1 1 calc R
H9B H 0.6908 0.6583 0.7339 0.072 Uiso 1 1 calc R
H9C H 0.7370 0.5739 0.7138 0.072 Uiso 1 1 calc R
C10 C 0.9551(4) 0.4580(9) 0.3475(8) 0.079(4) Uani 1 1 d .
H10A H 0.9787 0.4160 0.3836 0.118 Uiso 1 1 calc R
H10B H 0.9726 0.5270 0.3338 0.118 Uiso 1 1 calc R
H10C H 0.9472 0.4138 0.3012 0.118 Uiso 1 1 calc R
C11 C 0.9075(4) 0.5912(7) 0.4736(6) 0.058(2) Uani 1 1 d .
H11A H 0.8757 0.6036 0.5023 0.087 Uiso 1 1 calc R
H11B H 0.9191 0.6616 0.4522 0.087 Uiso 1 1 calc R
H11C H 0.9361 0.5610 0.5080 0.087 Uiso 1 1 calc R
C12 C 0.8463(5) 0.5639(8) 0.3213(6) 0.066(3) Uani 1 1 d .
H12A H 0.8469 0.5259 0.2717 0.099 Uiso 1 1 calc R
H12B H 0.8584 0.6404 0.3158 0.099 Uiso 1 1 calc R
H12C H 0.8098 0.5637 0.3383 0.099 Uiso 1 1 calc R
C13 C 0.5480(3) 0.2294(7) 0.4249(5) 0.0456(19) Uani 1 1 d .
H13A H 0.5127 0.2320 0.4470 0.055 Uiso 1 1 calc R
H13B H 0.5630 0.1541 0.4318 0.055 Uiso 1 1 calc R
C14 C 0.5436(5) 0.2610(10) 0.3413(5) 0.067(3) Uani 1 1 d .
H14A H 0.5069 0.2486 0.3191 0.080 Uiso 1 1 calc R
H14B H 0.5686 0.2166 0.3121 0.080 Uiso 1 1 calc R
C15 C 0.5579(4) 0.3826(9) 0.3388(4) 0.058(2) Uani 1 1 d .
H15A H 0.5282 0.4262 0.3143 0.069 Uiso 1 1 calc R
H15B H 0.5901 0.3942 0.3098 0.069 Uiso 1 1 calc R
C16 C 0.5683(3) 0.4164(7) 0.4227(4) 0.0440(18) Uani 1 1 d .
H16A H 0.5975 0.4714 0.4286 0.053 Uiso 1 1 calc R
H16B H 0.5359 0.4475 0.4439 0.053 Uiso 1 1 calc R
C17 C 0.6770(3) 0.2640(8) 0.7532(4) 0.047(2) Uani 1 1 d D
H17A H 0.7046 0.3158 0.7366 0.057 Uiso 1 1 calc R
H17B H 0.6865 0.1884 0.7370 0.057 Uiso 1 1 calc R
C18 C 0.6747(5) 0.268(2) 0.8377(5) 0.148(9) Uani 1 1 d D
H18A H 0.6889 0.1988 0.8612 0.177 Uiso 1 1 calc R
H18B H 0.6960 0.3310 0.8591 0.177 Uiso 1 1 calc R
C19 C 0.6179(5) 0.2820(16) 0.8526(6) 0.115(7) Uani 1 1 d D
H19A H 0.6138 0.3427 0.8898 0.138 Uiso 1 1 calc R
H19B H 0.6039 0.2131 0.8744 0.138 Uiso 1 1 calc R
C20 C 0.5881(4) 0.3084(8) 0.7787(4) 0.049(2) Uani 1 1 d D
H20A H 0.5573 0.2578 0.7699 0.059 Uiso 1 1 calc R
H20B H 0.5747 0.3855 0.7790 0.059 Uiso 1 1 calc R

loop_
_atom_site_aniso_label
_atom_site_aniso_U_11
_atom_site_aniso_U_22
_atom_site_aniso_U_33
_atom_site_aniso_U_23
_atom_site_aniso_U_13
_atom_site_aniso_U_12
Yb1 0.02017(16) 0.02977(18) 0.02268(16) 0.00055(10) 0.00213(10) 0.00226(10)
Cl1 0.0250(8) 0.0553(11) 0.0477(10) 0.0090(9) 0.0083(7) 0.0088(8)
Si1 0.0276(9) 0.0341(10) 0.0304(9) -0.0046(7) 0.0028(7) -0.0023(7)
Si2 0.0376(11) 0.0267(9) 0.0487(11) -0.0002(8) 0.0104(9) -0.0013(8)
O1 0.030(3) 0.036(3) 0.025(2) 0.0028(18) -0.0055(18) -0.0007(19)
O2 0.038(3) 0.054(3) 0.021(2) 0.003(2) 0.004(2) 0.011(2)
N1 0.023(3) 0.038(3) 0.026(3) -0.002(2) 0.001(2) -0.003(2)
N2 0.025(3) 0.038(3) 0.026(3) -0.005(2) 0.002(2) 0.003(2)
C1 0.025(3) 0.030(3) 0.030(3) 0.000(3) 0.006(2) -0.007(3)
C2 0.027(4) 0.065(5) 0.028(3) -0.006(3) 0.001(3) 0.001(3)
C3 0.032(4) 0.057(5) 0.028(3) -0.011(3) 0.005(3) 0.001(3)
C4 0.024(3) 0.027(3) 0.036(3) -0.002(3) 0.003(3) 0.000(3)
C5 0.027(4) 0.062(5) 0.034(4) 0.001(3) 0.002(3) -0.001(3)
C6 0.039(4) 0.060(5) 0.026(3) -0.004(3) 0.008(3) 0.005(4)
C7 0.030(4) 0.057(5) 0.059(5) -0.012(4) 0.005(3) 0.004(4)
C8 0.046(5) 0.039(4) 0.050(5) 0.008(4) 0.009(4) -0.005(3)
C9 0.055(5) 0.048(5) 0.039(4) -0.017(4) -0.012(4) 0.003(4)
C10 0.070(7) 0.051(6) 0.122(10) -0.002(6) 0.057(7) -0.015(5)
C11 0.060(6) 0.039(5) 0.073(6) -0.007(4) -0.009(5) -0.008(4)
C12 0.085(8) 0.055(6) 0.056(5) 0.018(4) -0.015(5) -0.011(5)
C13 0.037(4) 0.053(5) 0.046(4) -0.002(4) -0.009(3) -0.001(4)
C14 0.080(7) 0.086(7) 0.032(4) -0.012(5) -0.018(4) 0.007(6)
C15 0.061(6) 0.082(7) 0.030(4) 0.016(4) -0.002(4) 0.000(5)
C16 0.048(5) 0.049(5) 0.035(4) 0.016(3) 0.002(3) 0.001(4)
C17 0.035(4) 0.071(6) 0.036(4) 0.003(4) 0.000(3) 0.019(4)
C18 0.085(9) 0.34(3) 0.019(4) 0.001(8) 0.004(5) 0.102(13)
C19 0.072(8) 0.24(2) 0.030(5) 0.017(7) 0.008(5) 0.051(10)
C20 0.048(5) 0.072(6) 0.028(4) 0.003(4) 0.013(3) 0.017(4)

loop_
_atom_type_symbol
_atom_type_description
_atom_type_scat_dispersion_real
_atom_type_scat_dispersion_imag
_atom_type_scat_source
C C 0.0033 0.0016 'International Tables Vol C Tables 4.2.6.8 and 6.1.1.4'
H H 0.0000 0.0000 'International Tables Vol C Tables 4.2.6.8 and 6.1.1.4'
Cl Cl 0.1484 0.1585 'International Tables Vol C Tables 4.2.6.8 and 6.1.1.4'
N N 0.0061 0.0033 'International Tables Vol C Tables 4.2.6.8 and 6.1.1.4'
O O 0.0106 0.0060 'International Tables Vol C Tables 4.2.6.8 and 6.1.1.4'
Si Si 0.0817 0.0704 'International Tables Vol C Tables 4.2.6.8 and 6.1.1.4'
Yb Yb -0.3850 5.5486 'International Tables Vol C Tables 4.2.6.8 and 6.1.1.4'

loop_
_geom_angle_atom_site_label_1
_geom_angle_atom_site_label_2
_geom_angle_atom_site_label_3
_geom_angle
_geom_angle_site_symmetry_1
_geom_angle_site_symmetry_3
N2 Yb1 N1 120.1(2) 7_656 .
N2 Yb1 O2 93.00(18) 7_656 .
N1 Yb1 O2 91.2(2) . .
N2 Yb1 O1 91.82(18) 7_656 .
N1 Yb1 O1 94.48(18) . .
O2 Yb1 O1 169.48(18) . .
N2 Yb1 Cl1 118.24(16) 7_656 .
N1 Yb1 Cl1 121.63(16) . .
O2 Yb1 Cl1 87.03(14) . .
O1 Yb1 Cl1 82.45(13) . .
N2 Yb1 C4 26.03(19) 7_656 7_656
N1 Yb1 C4 95.66(19) . 7_656
O2 Yb1 C4 103.42(18) . 7_656
O1 Yb1 C4 84.87(17) . 7_656
Cl1 Yb1 C4 141.30(13) . 7_656
N2 Yb1 C1 98.18(19) 7_656 .
N1 Yb1 C1 23.22(19) . .
O2 Yb1 C1 100.68(18) . .
O1 Yb1 C1 87.87(17) . .
Cl1 Yb1 C1 142.44(13) . .
C4 Yb1 C1 72.90(17) 7_656 .
N2 Yb1 Si1 141.89(15) 7_656 .
N1 Yb1 Si1 23.87(15) . .
O2 Yb1 Si1 81.38(14) . .
O1 Yb1 Si1 100.43(12) . .
Cl1 Yb1 Si1 99.19(6) . .
C4 Yb1 Si1 119.04(13) 7_656 .
C1 Yb1 Si1 47.09(12) . .
N2 Yb1 Si2 21.51(15) 7_656 7_656
N1 Yb1 Si2 139.13(15) . 7_656
O2 Yb1 Si2 83.17(13) . 7_656
O1 Yb1 Si2 98.18(12) . 7_656
Cl1 Yb1 Si2 98.55(6) . 7_656
C4 Yb1 Si2 47.53(13) 7_656 7_656
C1 Yb1 Si2 118.77(13) . 7_656
Si1 Yb1 Si2 155.75(5) . 7_656
N1 Si1 C8 110.9(3) . .
N1 Si1 C7 108.8(3) . .
C8 Si1 C7 109.0(4) . .
N1 Si1 C9 114.2(3) . .
C8 Si1 C9 107.3(4) . .
C7 Si1 C9 106.4(4) . .
N1 Si1 Yb1 30.54(18) . .
C8 Si1 Yb1 133.6(3) . .
C7 Si1 Yb1 80.6(3) . .
C9 Si1 Yb1 113.2(3) . .
N2 Si2 C12 112.0(4) . .
N2 Si2 C11 112.1(4) . .
C12 Si2 C11 107.0(5) . .
N2 Si2 C10 109.7(4) . .
C12 Si2 C10 108.0(6) . .
C11 Si2 C10 107.7(5) . .
N2 Si2 Yb1 27.86(18) . 7_656
C12 Si2 Yb1 120.9(3) . 7_656
C11 Si2 Yb1 125.5(3) . 7_656
C10 Si2 Yb1 82.0(3) . 7_656
C13 O1 C16 105.3(5) . .
C13 O1 Yb1 121.3(4) . .
C16 O1 Yb1 122.9(4) . .
C17 O2 C20 109.3(5) . .
C17 O2 Yb1 119.9(4) . .
C20 O2 Yb1 130.5(4) . .
C1 N1 Si1 114.4(4) . .
C1 N1 Yb1 120.0(4) . .
Si1 N1 Yb1 125.6(3) . .
C4 N2 Si2 116.9(4) . .
C4 N2 Yb1 112.5(4) . 7_656
Si2 N2 Yb1 130.6(3) . 7_656
C2 C1 C6 115.8(6) . .
C2 C1 N1 121.4(6) . .
C6 C1 N1 122.7(6) . .
C2 C1 Yb1 101.7(4) . .
C6 C1 Yb1 131.3(5) . .
N1 C1 Yb1 36.8(3) . .
C3 C2 C1 121.6(7) . .
C3 C2 H2 119.2 . .
C1 C2 H2 119.2 . .
C4 C3 C2 122.9(6) . .
C4 C3 H3 118.6 . .
C2 C3 H3 118.6 . .
C3 C4 C5 116.5(6) . .
C3 C4 N2 121.9(6) . .
C5 C4 N2 121.6(6) . .
C3 C4 Yb1 110.4(5) . 7_656
C5 C4 Yb1 116.4(5) . 7_656
N2 C4 Yb1 41.5(3) . 7_656
C6 C5 C4 121.0(7) . .
C6 C5 H5 119.5 . .
C4 C5 H5 119.5 . .
C5 C6 C1 122.1(6) . .
C5 C6 H6 118.9 . .
C1 C6 H6 118.9 . .
Si1 C7 H7A 109.5 . .
Si1 C7 H7B 109.5 . .
H7A C7 H7B 109.5 . .
Si1 C7 H7C 109.5 . .
H7A C7 H7C 109.5 . .
H7B C7 H7C 109.5 . .
Si1 C8 H8A 109.5 . .
Si1 C8 H8B 109.5 . .
H8A C8 H8B 109.5 . .
Si1 C8 H8C 109.5 . .
H8A C8 H8C 109.5 . .
H8B C8 H8C 109.5 . .
Si1 C9 H9A 109.5 . .
Si1 C9 H9B 109.5 . .
H9A C9 H9B 109.5 . .
Si1 C9 H9C 109.5 . .
H9A C9 H9C 109.5 . .
H9B C9 H9C 109.5 . .
Si2 C10 H10A 109.5 . .
Si2 C10 H10B 109.5 . .
H10A C10 H10B 109.5 . .
Si2 C10 H10C 109.5 . .
H10A C10 H10C 109.5 . .
H10B C10 H10C 109.5 . .
Si2 C11 H11A 109.5 . .
Si2 C11 H11B 109.5 . .
H11A C11 H11B 109.5 . .
Si2 C11 H11C 109.5 . .
H11A C11 H11C 109.5 . .
H11B C11 H11C 109.5 . .
Si2 C12 H12A 109.5 . .
Si2 C12 H12B 109.5 . .
H12A C12 H12B 109.5 . .
Si2 C12 H12C 109.5 . .
H12A C12 H12C 109.5 . .
H12B C12 H12C 109.5 . .
O1 C13 C14 104.2(7) . .
O1 C13 H13A 110.9 . .
C14 C13 H13A 110.9 . .
O1 C13 H13B 110.9 . .
C14 C13 H13B 110.9 . .
H13A C13 H13B 108.9 . .
C13 C14 C15 105.7(7) . .
C13 C14 H14A 110.6 . .
C15 C14 H14A 110.6 . .
C13 C14 H14B 110.6 . .
C15 C14 H14B 110.6 . .
H14A C14 H14B 108.7 . .
C14 C15 C16 105.0(7) . .
C14 C15 H15A 110.7 . .
C16 C15 H15A 110.7 . .
C14 C15 H15B 110.7 . .
C16 C15 H15B 110.7 . .
H15A C15 H15B 108.8 . .
O1 C16 C15 102.8(7) . .
O1 C16 H16A 111.2 . .
C15 C16 H16A 111.2 . .
O1 C16 H16B 111.2 . .
C15 C16 H16B 111.2 . .
H16A C16 H16B 109.1 . .
O2 C17 C18 108.9(7) . .
O2 C17 H17A 109.9 . .
C18 C17 H17A 109.9 . .
O2 C17 H17B 109.9 . .
C18 C17 H17B 109.9 . .
H17A C17 H17B 108.3 . .
C19 C18 C17 106.0(8) . .
C19 C18 H18A 110.5 . .
C17 C18 H18A 110.5 . .
C19 C18 H18B 110.5 . .
C17 C18 H18B 110.5 . .
H18A C18 H18B 108.7 . .
C18 C19 C20 108.3(8) . .
C18 C19 H19A 110.0 . .
C20 C19 H19A 110.0 . .
C18 C19 H19B 110.0 . .
C20 C19 H19B 110.0 . .
H19A C19 H19B 108.4 . .
O2 C20 C19 106.3(7) . .
O2 C20 H20A 110.5 . .
C19 C20 H20A 110.5 . .
O2 C20 H20B 110.5 . .
C19 C20 H20B 110.5 . .
H20A C20 H20B 108.7 . .

loop_
_geom_bond_atom_site_label_1
_geom_bond_atom_site_label_2
_geom_bond_distance
_geom_bond_site_symmetry_2
Yb1 N2 2.173(6) 7_656
Yb1 N1 2.174(6) .
Yb1 O2 2.292(5) .
Yb1 O1 2.306(4) .
Yb1 Cl1 2.5361(17) .
Yb1 C4 3.031(6) 7_656
Yb1 C1 3.144(6) .
Yb1 Si1 3.479(2) .
Yb1 Si2 3.530(2) 7_656
Si1 N1 1.731(6) .
Si1 C8 1.864(8) .
Si1 C7 1.870(8) .
Si1 C9 1.882(7) .
Si2 N2 1.705(6) .
Si2 C12 1.866(9) .
Si2 C11 1.876(9) .
Si2 C10 1.877(9) .
Si2 Yb1 3.530(2) 7_656
O1 C13 1.450(9) .
O1 C16 1.465(9) .
O2 C17 1.432(9) .
O2 C20 1.468(9) .
N1 C1 1.432(8) .
N2 C4 1.440(8) .
N2 Yb1 2.173(6) 7_656
C1 C2 1.393(9) .
C1 C6 1.400(10) .
C2 C3 1.380(10) .
C2 H2 0.9500 .
C3 C4 1.375(10) .
C3 H3 0.9500 .
C4 C5 1.395(10) .
C4 Yb1 3.031(6) 7_656
C5 C6 1.391(10) .
C5 H5 0.9500 .
C6 H6 0.9500 .
C7 H7A 0.9800 .
C7 H7B 0.9800 .
C7 H7C 0.9800 .
C8 H8A 0.9800 .
C8 H8B 0.9800 .
C8 H8C 0.9800 .
C9 H9A 0.9800 .
C9 H9B 0.9800 .
C9 H9C 0.9800 .
C10 H10A 0.9800 .
C10 H10B 0.9800 .
C10 H10C 0.9800 .
C11 H11A 0.9800 .
C11 H11B 0.9800 .
C11 H11C 0.9800 .
C12 H12A 0.9800 .
C12 H12B 0.9800 .
C12 H12C 0.9800 .
C13 C14 1.506(12) .
C13 H13A 0.9900 .
C13 H13B 0.9900 .
C14 C15 1.514(16) .
C14 H14A 0.9900 .
C14 H14B 0.9900 .
C15 C16 1.529(11) .
C15 H15A 0.9900 .
C15 H15B 0.9900 .
C16 H16A 0.9900 .
C16 H16B 0.9900 .
C17 C18 1.480(10) .
C17 H17A 0.9900 .
C17 H17B 0.9900 .
C18 C19 1.476(13) .
C18 H18A 0.9900 .
C18 H18B 0.9900 .
C19 C20 1.487(11) .
C19 H19A 0.9900 .
C19 H19B 0.9900 .
C20 H20A 0.9900 .
C20 H20B 0.9900 .

loop_
_geom_torsion_atom_site_label_1
_geom_torsion_atom_site_label_2
_geom_torsion_atom_site_label_3
_geom_torsion_atom_site_label_4
_geom_torsion
_geom_torsion_site_symmetry_1
_geom_torsion_site_symmetry_4
N2 Yb1 Si1 N1 29.4(4) 7_656 .
O2 Yb1 Si1 N1 113.2(4) . .
O1 Yb1 Si1 N1 -77.3(4) . .
Cl1 Yb1 Si1 N1 -161.3(4) . .
C4 Yb1 Si1 N1 12.6(4) 7_656 .
C1 Yb1 Si1 N1 -0.2(4) . .
Si2 Yb1 Si1 N1 62.2(4) 7_656 .
N2 Yb1 Si1 C8 79.3(5) 7_656 .
N1 Yb1 Si1 C8 49.9(5) . .
O2 Yb1 Si1 C8 163.1(4) . .
O1 Yb1 Si1 C8 -27.4(4) . .
Cl1 Yb1 Si1 C8 -111.4(4) . .
C4 Yb1 Si1 C8 62.5(4) 7_656 .
C1 Yb1 Si1 C8 49.7(4) . .
Si2 Yb1 Si1 C8 112.1(4) 7_656 .
N2 Yb1 Si1 C7 -173.3(4) 7_656 .
N1 Yb1 Si1 C7 157.3(5) . .
O2 Yb1 Si1 C7 -89.5(3) . .
O1 Yb1 Si1 C7 80.0(3) . .
Cl1 Yb1 Si1 C7 -4.0(3) . .
C4 Yb1 Si1 C7 169.9(3) 7_656 .
C1 Yb1 Si1 C7 157.1(3) . .
Si2 Yb1 Si1 C7 -140.5(3) 7_656 .
N2 Yb1 Si1 C9 -69.4(4) 7_656 .
N1 Yb1 Si1 C9 -98.8(5) . .
O2 Yb1 Si1 C9 14.4(3) . .
O1 Yb1 Si1 C9 -176.1(3) . .
Cl1 Yb1 Si1 C9 99.9(3) . .
C4 Yb1 Si1 C9 -86.2(3) 7_656 .
C1 Yb1 Si1 C9 -99.0(4) . .
Si2 Yb1 Si1 C9 -36.6(3) 7_656 .
N2 Yb1 O1 C13 49.9(5) 7_656 .
N1 Yb1 O1 C13 170.3(5) . .
O2 Yb1 O1 C13 -67.4(11) . .
Cl1 Yb1 O1 C13 -68.3(5) . .
C4 Yb1 O1 C13 75.0(5) 7_656 .
C1 Yb1 O1 C13 148.1(5) . .
Si1 Yb1 O1 C13 -166.3(5) . .
Si2 Yb1 O1 C13 29.3(5) 7_656 .
N2 Yb1 O1 C16 -170.3(5) 7_656 .
N1 Yb1 O1 C16 -49.9(5) . .
O2 Yb1 O1 C16 72.4(11) . .
Cl1 Yb1 O1 C16 71.4(5) . .
C4 Yb1 O1 C16 -145.2(5) 7_656 .
C1 Yb1 O1 C16 -72.2(5) . .
Si1 Yb1 O1 C16 -26.6(5) . .
Si2 Yb1 O1 C16 169.0(5) 7_656 .
N2 Yb1 O2 C17 57.2(6) 7_656 .
N1 Yb1 O2 C17 -63.0(6) . .
O1 Yb1 O2 C17 174.4(9) . .
Cl1 Yb1 O2 C17 175.4(6) . .
C4 Yb1 O2 C17 33.1(6) 7_656 .
C1 Yb1 O2 C17 -41.7(6) . .
Si1 Yb1 O2 C17 -84.9(6) . .
Si2 Yb1 O2 C17 76.4(6) 7_656 .
N2 Yb1 O2 C20 -117.0(7) 7_656 .
N1 Yb1 O2 C20 122.8(7) . .
O1 Yb1 O2 C20 0.2(14) . .
Cl1 Yb1 O2 C20 1.2(6) . .
C4 Yb1 O2 C20 -141.1(6) 7_656 .
C1 Yb1 O2 C20 144.1(6) . .
Si1 Yb1 O2 C20 100.9(6) . .
Si2 Yb1 O2 C20 -97.8(6) 7_656 .
C8 Si1 N1 C1 36.1(6) . .
C7 Si1 N1 C1 156.0(5) . .
C9 Si1 N1 C1 -85.4(6) . .
Yb1 Si1 N1 C1 179.7(7) . .
C8 Si1 N1 Yb1 -143.6(4) . .
C7 Si1 N1 Yb1 -23.7(5) . .
C9 Si1 N1 Yb1 95.0(5) . .
N2 Yb1 N1 C1 20.8(5) 7_656 .
O2 Yb1 N1 C1 115.0(5) . .
O1 Yb1 N1 C1 -73.9(5) . .
Cl1 Yb1 N1 C1 -157.8(4) . .
C4 Yb1 N1 C1 11.4(5) 7_656 .
Si1 Yb1 N1 C1 -179.7(7) . .
Si2 Yb1 N1 C1 34.1(6) 7_656 .
N2 Yb1 N1 Si1 -159.5(3) 7_656 .
O2 Yb1 N1 Si1 -65.4(4) . .
O1 Yb1 N1 Si1 105.8(3) . .
Cl1 Yb1 N1 Si1 21.9(4) . .
C4 Yb1 N1 Si1 -169.0(3) 7_656 .
C1 Yb1 N1 Si1 179.7(7) . .
Si2 Yb1 N1 Si1 -146.3(2) 7_656 .
C12 Si2 N2 C4 -62.8(6) . .
C11 Si2 N2 C4 57.5(6) . .
C10 Si2 N2 C4 177.2(6) . .
Yb1 Si2 N2 C4 -177.6(7) 7_656 .
C12 Si2 N2 Yb1 114.8(5) . 7_656
C11 Si2 N2 Yb1 -124.8(5) . 7_656
C10 Si2 N2 Yb1 -5.2(6) . 7_656
Si1 N1 C1 C2 -114.6(7) . .
Yb1 N1 C1 C2 65.1(8) . .
Si1 N1 C1 C6 63.5(8) . .
Yb1 N1 C1 C6 -116.8(6) . .
Si1 N1 C1 Yb1 -179.7(6) . .
N2 Yb1 C1 C2 70.3(5) 7_656 .
N1 Yb1 C1 C2 -127.7(7) . .
O2 Yb1 C1 C2 165.0(5) . .
O1 Yb1 C1 C2 -21.2(5) . .
Cl1 Yb1 C1 C2 -95.9(5) . .
C4 Yb1 C1 C2 64.1(5) 7_656 .
Si1 Yb1 C1 C2 -127.6(5) . .
Si2 Yb1 C1 C2 77.0(5) 7_656 .
N2 Yb1 C1 C6 -70.4(7) 7_656 .
N1 Yb1 C1 C6 91.5(8) . .
O2 Yb1 C1 C6 24.3(7) . .
O1 Yb1 C1 C6 -161.9(6) . .
Cl1 Yb1 C1 C6 123.4(6) . .
C4 Yb1 C1 C6 -76.6(6) 7_656 .
Si1 Yb1 C1 C6 91.7(6) . .
Si2 Yb1 C1 C6 -63.7(7) 7_656 .
N2 Yb1 C1 N1 -161.9(5) 7_656 .
O2 Yb1 C1 N1 -67.3(5) . .
O1 Yb1 C1 N1 106.6(5) . .
Cl1 Yb1 C1 N1 31.9(6) . .
C4 Yb1 C1 N1 -168.2(5) 7_656 .
Si1 Yb1 C1 N1 0.2(4) . .
Si2 Yb1 C1 N1 -155.3(4) 7_656 .
C6 C1 C2 C3 -1.4(12) . .
N1 C1 C2 C3 176.9(7) . .
Yb1 C1 C2 C3 -149.5(7) . .
C1 C2 C3 C4 -0.1(13) . .
C2 C3 C4 C5 1.4(12) . .
C2 C3 C4 N2 -178.0(7) . .
C2 C3 C4 Yb1 137.2(7) . 7_656
Si2 N2 C4 C3 92.8(7) . .
Yb1 N2 C4 C3 -85.2(7) 7_656 .
Si2 N2 C4 C5 -86.6(7) . .
Yb1 N2 C4 C5 95.3(7) 7_656 .
Si2 N2 C4 Yb1 178.1(6) . 7_656
C3 C4 C5 C6 -1.2(12) . .
N2 C4 C5 C6 178.3(7) . .
Yb1 C4 C5 C6 -134.3(7) 7_656 .
C4 C5 C6 C1 -0.3(13) . .
C2 C1 C6 C5 1.6(12) . .
N1 C1 C6 C5 -176.6(7) . .
Yb1 C1 C6 C5 138.0(7) . .
C16 O1 C13 C14 39.9(8) . .
Yb1 O1 C13 C14 -174.3(6) . .
O1 C13 C14 C15 -22.8(10) . .
C13 C14 C15 C16 -1.7(11) . .
C13 O1 C16 C15 -40.6(8) . .
Yb1 O1 C16 C15 174.4(5) . .
C14 C15 C16 O1 25.1(9) . .
C20 O2 C17 C18 -5.2(14) . .
Yb1 O2 C17 C18 179.4(11) . .
O2 C17 C18 C19 10.1(19) . .
C17 C18 C19 C20 -11(2) . .
C17 O2 C20 C19 -1.7(12) . .
Yb1 O2 C20 C19 173.0(9) . .
C18 C19 C20 O2 8.0(18) . .
